data_7215300
loop_
_publ_author_name
'Cui, Ke-Hui'
'Yao, Shi-Yan'
'Li, Hai-Qin'
'Li, Yan-Tao'
'Zhao, Hai-Ping'
'Jiang, Chun-Jie'
'Tian, Yun-Qi'

_publ_section_title
;
 Acentric and chiral four-connected metal--organic frameworks based on the
 racemic binaphthol-like chiral ligand of 4-(1-H(or
 methyl)-imidaozol-1-yl)benzoic acid
;
_journal_issue 10
_journal_name_full CrystEngComm
_journal_page_first 3432
_journal_paper_doi 10.1039/c0ce00789g
_journal_volume 13
_journal_year 2011
_chemical_formula_moiety 'C25.9 H27.85 Cd N5.30 O6.05'
_chemical_formula_sum 'C25.9 H27.85 Cd N5.3 O6.05'
_chemical_formula_weight 622.58
_chemical_name_systematic
;
?
;
_space_group_IT_number 90
_symmetry_cell_setting tetragonal
_symmetry_space_group_name_Hall 'P 4ab 2ab'
_symmetry_space_group_name_H-M 'P 4 21 2'
_atom_sites_solution_hydrogens geom
_atom_sites_solution_primary direct
_atom_sites_solution_secondary difmap
_audit_creation_method SHELXL-97
_cell_angle_alpha 90.00
_cell_angle_beta 90.00
_cell_angle_gamma 90.00
_cell_formula_units_Z 4
_cell_length_a 18.8725(15)
_cell_length_b 18.8725(15)
_cell_length_c 8.0221(13)
_cell_measurement_reflns_used 66
_cell_measurement_temperature 293(2)
_cell_measurement_theta_max 30.85
_cell_measurement_theta_min 1.52
_cell_volume 2857.2(6)
_computing_cell_refinement 'SAINT (Bruker, 1999)'
_computing_data_collection 'SMART (Bruker, 1997)'
_computing_data_reduction SAINT
_computing_structure_refinement 'SHELXL-97 (Sheldrick, 1997)'
_computing_structure_solution 'SHELXL-97 (Sheldrick, 1997)'
_diffrn_ambient_temperature 293(2)
_diffrn_measured_fraction_theta_full 0.986
_diffrn_measured_fraction_theta_max 0.986
_diffrn_measurement_device_type 'CCD area detector'
_diffrn_measurement_method 'omega scans'
_diffrn_radiation_monochromator graphite
_diffrn_radiation_source 'fine-focus sealed tube'
_diffrn_radiation_type MoK\a
_diffrn_radiation_wavelength 0.71073
_diffrn_reflns_av_R_equivalents 0.1077
_diffrn_reflns_av_sigmaI/netI 0.0789
_diffrn_reflns_limit_h_max 20
_diffrn_reflns_limit_h_min -22
_diffrn_reflns_limit_k_max 22
_diffrn_reflns_limit_k_min -18
_diffrn_reflns_limit_l_max 9
_diffrn_reflns_limit_l_min -8
_diffrn_reflns_number 14296
_diffrn_reflns_theta_full 24.99
_diffrn_reflns_theta_max 24.99
_diffrn_reflns_theta_min 2.16
_exptl_absorpt_coefficient_mu 0.814
_exptl_absorpt_correction_T_max 0.92
_exptl_absorpt_correction_T_min 0.85
_exptl_absorpt_correction_type multi-scan
_exptl_absorpt_process_details '(SADABS; Bruker, 2000)'
_exptl_crystal_colour colourless
_exptl_crystal_density_diffrn 1.463
_exptl_crystal_density_meas ?
_exptl_crystal_density_method 'not measured'
_exptl_crystal_description block
_exptl_crystal_F_000 1281
_exptl_crystal_size_max 0.15
_exptl_crystal_size_mid 0.14
_exptl_crystal_size_min 0.10
_refine_diff_density_max 0.369
_refine_diff_density_min -0.285
_refine_diff_density_rms 0.056
_refine_ls_abs_structure_details 'Flack H D (1983), Acta Cryst. A39, 876-881'
_refine_ls_abs_structure_Flack 0.36(6)
_refine_ls_extinction_method none
_refine_ls_goodness_of_fit_ref 1.013
_refine_ls_hydrogen_treatment constr
_refine_ls_matrix_type full
_refine_ls_number_parameters 141
_refine_ls_number_reflns 2503
_refine_ls_number_restraints 0
_refine_ls_restrained_S_all 1.013
_refine_ls_R_factor_all 0.0752
_refine_ls_R_factor_gt 0.0462
_refine_ls_shift/su_max 0.001
_refine_ls_shift/su_mean 0.000
_refine_ls_structure_factor_coef Fsqd
_refine_ls_weighting_details 'calc w=1/[\s^2^(Fo^2^)+(0.0083P)^2^+0.0000P] where P=(Fo^2^+2Fc^2^)/3'
_refine_ls_weighting_scheme calc
_refine_ls_wR_factor_gt 0.0605
_refine_ls_wR_factor_ref 0.0653
_reflns_number_gt 1619
_reflns_number_total 2503
_reflns_threshold_expression >2sigma(I)
_cod_data_source_file c0ce00789g.txt
_cod_data_source_block 4
_cod_depositor_comments
;
The following automatic conversions were performed:

'_symmetry_cell_setting' value 'Tetragonal' changed to 'tetragonal'
according to
/usr/data/users/saulius/automatic-downloads/retrospective/RSC/lib/dictionaries/cif_core.dic
dictionary named 'cif_core.dic' version 2.4.2 from
2011-04-26.

'_exptl_absorpt_correction_type' value 'MULTI-SCAN'
changed to 'multi-scan' according to
/usr/data/users/saulius/automatic-downloads/retrospective/RSC/lib/dictionaries/cif_core.dic
dictionary named 'cif_core.dic' version 2.4.2 from 2011-04-26.

Automatic conversion script
Id: cif_fix_values 2281 2013-09-26 08:29:07Z andrius 

The following automatic conversions were performed:

'_exptl_crystal_density_meas' value 'not measured' was changed to '?'
- the value is perceived as not measured.

Automatic conversion script
Id: cif_fix_values 3008 2015-01-20 13:52:24Z robertas 
;
_cod_original_sg_symbol_H-M P42(1)2
_cod_original_formula_sum 'C25.9 H27.85 Cd N5.30 O6.05'
_cod_database_code 7215300

loop_
_symmetry_equiv_pos_as_xyz
'x, y, z'
'-x, -y, z'
'-y+1/2, x+1/2, z'
'y+1/2, -x+1/2, z'
'-x+1/2, y+1/2, -z'
'x+1/2, -y+1/2, -z'
'y, x, -z'
'-y, -x, -z'

loop_
_atom_site_label
_atom_site_type_symbol
_atom_site_fract_x
_atom_site_fract_y
_atom_site_fract_z
_atom_site_U_iso_or_equiv
_atom_site_adp_type
_atom_site_occupancy
_atom_site_symmetry_multiplicity
_atom_site_calc_flag
_atom_site_refinement_flags
Cd1 Cd 0.715599(18) 0.715599(18) 0.5000 0.04510(16) Uani 1 2 d S
C1 C 0.8352(3) 0.8012(3) 0.2251(8) 0.095(3) Uani 1 1 d .
H1A H 0.7904 0.8137 0.2739 0.143 Uiso 1 1 calc R
H1B H 0.8291 0.7932 0.1078 0.143 Uiso 1 1 calc R
H1C H 0.8683 0.8391 0.2419 0.143 Uiso 1 1 calc R
C2 C 0.8622(3) 0.7364(3) 0.3042(7) 0.0515(17) Uani 1 1 d .
C3 C 0.8758(3) 0.6476(3) 0.4730(9) 0.0607(17) Uani 1 1 d .
H3A H 0.8672 0.6149 0.5573 0.073 Uiso 1 1 calc R
C4 C 0.9347(3) 0.6499(4) 0.3769(8) 0.0655(19) Uani 1 1 d .
H4A H 0.9741 0.6205 0.3839 0.079 Uiso 1 1 calc R
C5 C 0.9715(4) 0.7233(5) 0.1311(10) 0.063(2) Uani 1 1 d .
C6 C 1.0419(4) 0.7365(4) 0.1642(9) 0.059(2) Uani 1 1 d .
H6A H 1.0580 0.7355 0.2737 0.071 Uiso 1 1 calc R
C7 C 0.9477(3) 0.7232(4) -0.0303(8) 0.075(2) Uani 1 1 d .
H7A H 0.9008 0.7118 -0.0536 0.090 Uiso 1 1 calc R
C8 C 1.0878(3) 0.7510(3) 0.0395(7) 0.057(2) Uani 1 1 d .
H8A H 1.1351 0.7596 0.0643 0.068 Uiso 1 1 calc R
C9 C 0.9933(4) 0.7401(4) -0.1574(8) 0.064(3) Uani 1 1 d .
H9A H 0.9762 0.7427 -0.2659 0.077 Uiso 1 1 calc R
C10 C 1.0649(4) 0.7533(4) -0.1271(9) 0.056(2) Uani 1 1 d .
C11 C 1.1151(4) 0.7699(4) -0.2663(8) 0.0592(19) Uani 1 1 d .
N1 N 0.8299(2) 0.7022(3) 0.4255(5) 0.0544(14) Uani 1 1 d .
N2 N 0.9243(3) 0.7052(3) 0.2660(6) 0.0531(13) Uani 1 1 d .
O1 O 1.1796(2) 0.7715(3) -0.2295(5) 0.0762(14) Uani 1 1 d .
O2 O 1.0928(2) 0.7795(3) -0.4095(5) 0.0722(13) Uani 1 1 d .

loop_
_atom_site_aniso_label
_atom_site_aniso_U_11
_atom_site_aniso_U_22
_atom_site_aniso_U_33
_atom_site_aniso_U_23
_atom_site_aniso_U_13
_atom_site_aniso_U_12
Cd1 0.0504(2) 0.0504(2) 0.0346(3) 0.0017(4) -0.0017(4) 0.0035(3)
C1 0.096(6) 0.091(6) 0.099(5) 0.054(5) 0.050(4) 0.029(5)
C2 0.049(4) 0.062(5) 0.044(4) 0.013(3) 0.011(3) 0.008(3)
C3 0.060(4) 0.061(4) 0.061(5) 0.011(4) 0.010(4) 0.003(3)
C4 0.060(5) 0.085(6) 0.052(4) 0.002(4) 0.005(4) 0.016(4)
C5 0.054(5) 0.087(6) 0.047(5) 0.004(5) 0.007(4) -0.011(5)
C6 0.047(5) 0.085(6) 0.046(5) -0.009(4) -0.003(4) -0.005(5)
C7 0.057(4) 0.130(6) 0.038(6) 0.012(5) 0.000(4) -0.026(4)
C8 0.047(4) 0.085(5) 0.039(5) -0.014(3) -0.003(3) -0.008(3)
C9 0.062(5) 0.101(7) 0.029(4) 0.004(4) -0.004(4) -0.011(5)
C10 0.051(5) 0.068(6) 0.049(5) 0.005(4) 0.015(4) -0.006(4)
C11 0.065(5) 0.064(5) 0.049(4) -0.006(4) 0.020(4) 0.002(4)
N1 0.052(3) 0.058(4) 0.054(3) 0.013(3) 0.000(2) 0.008(3)
N2 0.053(3) 0.065(4) 0.042(3) 0.009(3) 0.014(3) 0.006(3)
O1 0.063(3) 0.119(4) 0.047(2) -0.024(3) 0.016(2) -0.024(3)
O2 0.081(3) 0.091(3) 0.045(3) 0.006(3) 0.018(2) 0.015(3)

loop_
_atom_type_symbol
_atom_type_description
_atom_type_scat_dispersion_real
_atom_type_scat_dispersion_imag
_atom_type_scat_source
C C 0.0033 0.0016 'International Tables Vol C Tables 4.2.6.8 and 6.1.1.4'
H H 0.0000 0.0000 'International Tables Vol C Tables 4.2.6.8 and 6.1.1.4'
N N 0.0061 0.0033 'International Tables Vol C Tables 4.2.6.8 and 6.1.1.4'
O O 0.0106 0.0060 'International Tables Vol C Tables 4.2.6.8 and 6.1.1.4'
Cd Cd -0.8075 1.2024 'International Tables Vol C Tables 4.2.6.8 and 6.1.1.4'

loop_
_geom_angle_atom_site_label_1
_geom_angle_atom_site_label_2
_geom_angle_atom_site_label_3
_geom_angle
_geom_angle_site_symmetry_1
_geom_angle_site_symmetry_3
N1 Cd1 N1 106.5(3) 7_556 .
N1 Cd1 O1 96.68(16) 7_556 6_465
N1 Cd1 O1 92.54(16) . 6_465
N1 Cd1 O1 92.54(15) 7_556 3_646
N1 Cd1 O1 96.68(16) . 3_646
O1 Cd1 O1 164.6(3) 6_465 3_646
N1 Cd1 O2 86.33(19) 7_556 6_465
N1 Cd1 O2 146.95(14) . 6_465
O1 Cd1 O2 55.22(13) 6_465 6_465
O1 Cd1 O2 113.36(16) 3_646 6_465
N1 Cd1 O2 146.95(14) 7_556 3_646
N1 Cd1 O2 86.33(19) . 3_646
O1 Cd1 O2 113.36(16) 6_465 3_646
O1 Cd1 O2 55.22(13) 3_646 3_646
O2 Cd1 O2 99.3(2) 6_465 3_646
N1 Cd1 C11 90.49(19) 7_556 6_465
N1 Cd1 C11 120.2(2) . 6_465
O1 Cd1 C11 27.81(14) 6_465 6_465
O1 Cd1 C11 140.3(2) 3_646 6_465
O2 Cd1 C11 27.46(15) 6_465 6_465
O2 Cd1 C11 109.47(18) 3_646 6_465
N1 Cd1 C11 120.2(2) 7_556 3_646
N1 Cd1 C11 90.49(19) . 3_646
O1 Cd1 C11 140.3(2) 6_465 3_646
O1 Cd1 C11 27.80(14) 3_646 3_646
O2 Cd1 C11 109.47(18) 6_465 3_646
O2 Cd1 C11 27.46(15) 3_646 3_646
C11 Cd1 C11 129.3(3) 6_465 3_646
N1 C2 N2 110.9(5) . .
N1 C2 C1 124.4(6) . .
N2 C2 C1 124.6(5) . .
C4 C3 N1 109.2(6) . .
C3 C4 N2 105.9(6) . .
C7 C5 C6 119.9(7) . .
C7 C5 N2 120.4(6) . .
C6 C5 N2 119.6(7) . .
C8 C6 C5 120.8(7) . .
C9 C7 C5 119.7(6) . .
C6 C8 C10 120.9(6) . .
C7 C9 C10 121.3(6) . .
C9 C10 C8 117.3(6) . .
C9 C10 C11 121.4(6) . .
C8 C10 C11 121.4(7) . .
O2 C11 O1 123.1(6) . .
O2 C11 C10 120.5(7) . .
O1 C11 C10 116.4(6) . .
O2 C11 Cd1 65.0(3) . 4_564
O1 C11 Cd1 58.3(3) . 4_564
C10 C11 Cd1 172.1(5) . 4_564
C2 N1 C3 105.9(5) . .
C2 N1 Cd1 125.8(4) . .
C3 N1 Cd1 127.1(4) . .
C2 N2 C4 107.8(5) . .
C2 N2 C5 127.2(6) . .
C4 N2 C5 124.9(6) . .
C11 O1 Cd1 93.8(4) . 4_564
C11 O2 Cd1 87.6(4) . 4_564

loop_
_geom_bond_atom_site_label_1
_geom_bond_atom_site_label_2
_geom_bond_distance
_geom_bond_site_symmetry_2
Cd1 N1 2.253(4) 7_556
Cd1 N1 2.253(4) .
Cd1 O1 2.287(4) 6_465
Cd1 O1 2.287(4) 3_646
Cd1 O2 2.431(4) 6_465
Cd1 O2 2.431(4) 3_646
Cd1 C11 2.681(6) 6_465
Cd1 C11 2.681(6) 3_646
C1 C2 1.470(7) .
C2 N1 1.316(6) .
C2 N2 1.346(6) .
C3 C4 1.353(7) .
C3 N1 1.400(6) .
C4 N2 1.385(7) .
C5 C7 1.370(10) .
C5 C6 1.377(8) .
C5 N2 1.443(8) .
C6 C8 1.351(8) .
C7 C9 1.373(9) .
C8 C10 1.405(9) .
C9 C10 1.394(9) .
C10 C11 1.498(8) .
C11 O2 1.237(7) .
C11 O1 1.253(6) .
C11 Cd1 2.681(6) 4_564
O1 Cd1 2.287(4) 4_564
O2 Cd1 2.431(4) 4_564

loop_
_geom_torsion_atom_site_label_1
_geom_torsion_atom_site_label_2
_geom_torsion_atom_site_label_3
_geom_torsion_atom_site_label_4
_geom_torsion
_geom_torsion_site_symmetry_1
_geom_torsion_site_symmetry_4
N1 C3 C4 N2 -1.6(7) . .
C7 C5 C6 C8 1.4(12) . .
N2 C5 C6 C8 177.5(7) . .
C6 C5 C7 C9 -3.5(13) . .
N2 C5 C7 C9 -179.6(8) . .
C5 C6 C8 C10 0.4(11) . .
C5 C7 C9 C10 3.9(12) . .
C7 C9 C10 C8 -2.1(12) . .
C7 C9 C10 C11 178.4(7) . .
C6 C8 C10 C9 0.0(10) . .
C6 C8 C10 C11 179.5(7) . .
C9 C10 C11 O2 7.6(11) . .
C8 C10 C11 O2 -171.9(7) . .
C9 C10 C11 O1 -170.6(7) . .
C8 C10 C11 O1 9.8(10) . .
C9 C10 C11 Cd1 -124(4) . 4_564
C8 C10 C11 Cd1 56(4) . 4_564
N2 C2 N1 C3 2.9(7) . .
C1 C2 N1 C3 -175.3(6) . .
N2 C2 N1 Cd1 -165.5(4) . .
C1 C2 N1 Cd1 16.3(8) . .
C4 C3 N1 C2 -0.7(7) . .
C4 C3 N1 Cd1 167.5(4) . .
N1 Cd1 N1 C2 -60.1(5) 7_556 .
O1 Cd1 N1 C2 37.6(5) 6_465 .
O1 Cd1 N1 C2 -154.8(5) 3_646 .
O2 Cd1 N1 C2 49.4(6) 6_465 .
O2 Cd1 N1 C2 150.9(5) 3_646 .
C11 Cd1 N1 C2 40.4(5) 6_465 .
C11 Cd1 N1 C2 178.0(5) 3_646 .
N1 Cd1 N1 C3 133.9(5) 7_556 .
O1 Cd1 N1 C3 -128.3(5) 6_465 .
O1 Cd1 N1 C3 39.3(5) 3_646 .
O2 Cd1 N1 C3 -116.5(5) 6_465 .
O2 Cd1 N1 C3 -15.1(5) 3_646 .
C11 Cd1 N1 C3 -125.5(5) 6_465 .
C11 Cd1 N1 C3 12.1(5) 3_646 .
N1 C2 N2 C4 -4.0(7) . .
C1 C2 N2 C4 174.2(6) . .
N1 C2 N2 C5 174.1(6) . .
C1 C2 N2 C5 -7.7(10) . .
C3 C4 N2 C2 3.3(7) . .
C3 C4 N2 C5 -174.8(6) . .
C7 C5 N2 C2 -56.9(11) . .
C6 C5 N2 C2 127.0(8) . .
C7 C5 N2 C4 120.9(8) . .
C6 C5 N2 C4 -55.2(11) . .
O2 C11 O1 Cd1 -4.9(8) . 4_564
C10 C11 O1 Cd1 173.3(5) . 4_564
O1 C11 O2 Cd1 4.6(7) . 4_564
C10 C11 O2 Cd1 -173.5(6) . 4_564
